data_1529916
loop_
_publ_author_name
'Evain, M.'
'Queignec, M.'
'Rouxel, J.'
'Brec, R.'

_publ_section_title
;
 Ta4 P4 S29: A new tunnel structure with inserted polymeric sulfur
;
_journal_name_full 'Journal of Solid State Chemistry'
_journal_page_first 148
_journal_page_last 157
_journal_volume 56
_journal_year 1985
_chemical_formula_sum 'P4 S29 Ta4'
_chemical_name_systematic 'Ta4 P4 S29'
_space_group_IT_number 96
_symmetry_space_group_name_Hall 'P 4nw 2abw'
_symmetry_space_group_name_H-M 'P 43 21 2'
_cell_angle_alpha 90
_cell_angle_beta 90
_cell_angle_gamma 90
_cell_formula_units_Z 4
_cell_length_a 15.5711
_cell_length_b 15.5711
_cell_length_c 13.6516
_cell_volume 3309.955
_citation_journal_id_ASTM JSSCBI
_cod_data_source_file Evain_JSSCBI_1985_1082.cif
_cod_data_source_block P4S29Ta4
_cod_original_cell_volume 3309.956
_cod_database_code 1529916

loop_
_symmetry_equiv_pos_as_xyz
x,y,z
-y+1/2,x+1/2,z+3/4
-x,-y,z+1/2
y+1/2,-x+1/2,z+1/4
x+1/2,-y+1/2,-z+1/4
y,x,-z
-x+1/2,y+1/2,-z+3/4
-y,-x,-z+1/2

loop_
_atom_site_label
_atom_site_type_symbol
_atom_site_fract_x
_atom_site_fract_y
_atom_site_fract_z
_atom_site_occupancy
_atom_site_U_iso_or_equiv
S15 S 0.0451 0.0451 0 1 0.0
S5 S-2 0.1273 0.3667 0.1957 1 0.0
S14 S 0.446 0.5137 0.4482 1 0.0
Ta2 Ta+5 0.18188 0.66914 0.2805 1 0.0
P2 P+5 0.1849 0.5071 0.4295 1 0.0
Ta1 Ta+5 0.18008 0.67055 0.77902 1 0.0
S12 S-1 0.3034 0.27 0.6178 1 0.0
S11 S-1 0.305 0.2711 0.1178 1 0.0
S3 S-2 0.2568 0.4628 0.0401 1 0.0
S10 S-1 0.2149 0.1742 0.6128 1 0.0
S4 S-2 0.2547 0.4593 0.5438 1 0.0
S2 S-2 0.2517 0.0203 0.4498 1 0.0
S13 S 0.5557 0.5327 0.6537 1 0.0
S7 S-2 0.418 0.0847 0.0719 1 0.0
S1 S-2 0.2544 0.021 0.9529 1 0.0
S6 S-2 0.1266 0.3643 0.6967 1 0.0
S9 S-1 0.2142 0.1762 0.1138 1 0.0
P1 P+5 0.1837 0.5067 0.929 1 0.0
S8 S-2 0.4192 0.0858 0.5684 1 0.0
